data_7033307
loop_
_publ_author_name
'Ar\?ic\?i, M\"ursel'
'Ye\,silel, Okan Zafer'
'Ta\,s, Murat'

_publ_section_title
;
 Naked-eye detection and thermochromic properties of
 Cu(II)-3,3'-thiodipropionate complexes with benzimidazole.
;
_journal_issue 4
_journal_name_full 'Dalton transactions (Cambridge, England : 2003)'
_journal_page_first 1627
_journal_page_last 1635
_journal_paper_doi 10.1039/c4dt02119c
_journal_volume 44
_journal_year 2015
_chemical_formula_moiety 'C20 H20 Cu N4 O4 S, 4(H2 O)'
_chemical_formula_sum 'C20 H28 Cu N4 O8 S'
_chemical_formula_weight 548.06
_chemical_name_systematic
;
 ? 
;
_space_group_crystal_system monoclinic
_space_group_IT_number 15
_space_group_name_Hall '-C 2yc'
_space_group_name_H-M_alt 'C 1 2/c 1'
_symmetry_space_group_name_Hall '-C 2yc'
_symmetry_space_group_name_H-M 'C 1 2/c 1'
_atom_sites_solution_hydrogens mixed
_audit_creation_date 2014-11-06
_audit_creation_method
;
Olex2 1.2
(compiled 2014.09.19 svn.r3010 for OlexSys, GUI svn.r4874)
;
_cell_angle_alpha 90.00
_cell_angle_beta 106.707(2)
_cell_angle_gamma 90.00
_cell_formula_units_Z 4
_cell_length_a 10.1535(5)
_cell_length_b 16.3971(7)
_cell_length_c 15.7138(7)
_cell_measurement_reflns_used 924
_cell_measurement_temperature 293(2)
_cell_measurement_theta_max 42.84
_cell_measurement_theta_min 5.43
_cell_volume 2505.7(2)
_computing_cell_refinement 'Bruker SAINT'
_computing_data_collection 'Bruker APEX2'
_computing_data_reduction 'Bruker SAINT'
_computing_molecular_graphics 'Olex2 (Dolomanov et al., 2009)'
_computing_publication_material 'Olex2 (Dolomanov et al., 2009)'
_computing_structure_refinement 'ShelXL (Sheldrick, 2008)'
_computing_structure_solution
;
SHELX, G.M. Sheldrick, Acta Cryst.
(2008). A64, 112-122
;
_diffrn_ambient_temperature 296.0
_diffrn_measured_fraction_theta_full 0.996
_diffrn_measured_fraction_theta_max 0.996
_diffrn_measurement_device_type 'Bruker APEX-II CCD'
_diffrn_measurement_method '\f and \w scans'
_diffrn_radiation_monochromator graphite
_diffrn_radiation_type MoK\a
_diffrn_radiation_wavelength 0.71073
_diffrn_reflns_av_R_equivalents 0.0505
_diffrn_reflns_av_unetI/netI 0.0740
_diffrn_reflns_limit_h_max 11
_diffrn_reflns_limit_h_min -7
_diffrn_reflns_limit_k_max 18
_diffrn_reflns_limit_k_min -18
_diffrn_reflns_limit_l_max 17
_diffrn_reflns_limit_l_min -16
_diffrn_reflns_number 4266
_diffrn_reflns_theta_full 35.242
_diffrn_reflns_theta_max 42.84
_diffrn_reflns_theta_min 5.43
_diffrn_source 'fine-focus sealed tube'
_exptl_absorpt_coefficient_mu 1.005
_exptl_absorpt_correction_type none
_exptl_crystal_colour 'clear dark blue'
_exptl_crystal_density_diffrn 1.453
_exptl_crystal_density_method 'not measured'
_exptl_crystal_description prism
_exptl_crystal_F_000 1140
_exptl_crystal_size_max 0.16
_exptl_crystal_size_mid 0.1
_exptl_crystal_size_min 0.09
_refine_diff_density_max 0.444
_refine_diff_density_min -0.461
_refine_diff_density_rms 0.076
_refine_ls_extinction_method none
_refine_ls_goodness_of_fit_ref 1.091
_refine_ls_hydrogen_treatment mixed
_refine_ls_matrix_type full
_refine_ls_number_parameters 170
_refine_ls_number_reflns 1891
_refine_ls_number_restraints 8
_refine_ls_restrained_S_all 1.091
_refine_ls_R_factor_all 0.0727
_refine_ls_R_factor_gt 0.0564
_refine_ls_shift/su_max 0.000
_refine_ls_shift/su_mean 0.000
_refine_ls_structure_factor_coef Fsqd
_refine_ls_weighting_details 'w=1/[\s^2^(Fo^2^)+(0.0180P)^2^+8.0904P] where P=(Fo^2^+2Fc^2^)/3'
_refine_ls_weighting_scheme calc
_refine_ls_wR_factor_gt 0.1077
_refine_ls_wR_factor_ref 0.1182
_reflns_number_gt 1538
_reflns_number_total 1891
_reflns_threshold_expression >2sigma(I)
_cod_data_source_file c4dt02119c2.cif
_cod_data_source_block 2
_cod_depositor_comments 'Adding full bibliography for 7033306--7033307.cif.'
_cod_database_code 7033307
_shelxl_version_number 2013-4
_olex2_refinement_description
;
1. Fixed Uiso
 At 1.2 times of:
  All C(H) groups, All C(H,H) groups
 At 1.5 times of:
  All O(H) groups
2. Restrained distances
 N2-H2
 0.82 with sigma of 0.02
 H3C-O3 = O3-H3D
 0.85 with sigma of 0.02
 H4B-O4 = O4-H4A
 0.85 with sigma of 0.02
 H3C-H3D
 1.349 with sigma of 0.04
 H4B-H4A
 1.393 with sigma of 0.04
3. Rigid bond restraints
 N1, C4
 with sigma for 1-2 distances of 0.001 and sigma for 1-3 distances of 0.001
4. Others
 Fixed X: H4B(0.05027)
 Fixed Y: H4B(0.320991)
 Fixed Z: H4B(0.822141)
5.a Free rotating group:
 O3(H3C), O4(H4A)
5.b Secondary CH2 refined with riding coordinates:
 C2(H2A,H2B), C3(H3A,H3B)
5.c Aromatic/amide H refined with riding coordinates:
 C4(H4), C6(H6), C7(H7), C8(H8), C9(H9)
;
_olex2_submission_special_instructions 'No special instructions were received'

loop_
_space_group_symop_id
_space_group_symop_operation_xyz
1 'x, y, z'
2 '-x, y, -z+1/2'
3 'x+1/2, y+1/2, z'
4 '-x+1/2, y+1/2, -z+1/2'
5 '-x, -y, -z'
6 'x, -y, z-1/2'
7 '-x+1/2, -y+1/2, -z'
8 'x+1/2, -y+1/2, z-1/2'

loop_
_atom_site_label
_atom_site_type_symbol
_atom_site_fract_x
_atom_site_fract_y
_atom_site_fract_z
_atom_site_U_iso_or_equiv
_atom_site_adp_type
_atom_site_occupancy
_atom_site_site_symmetry_order
_atom_site_calc_flag
_atom_site_refinement_flags_posn
_atom_site_refinement_flags_adp
_atom_site_refinement_flags_occupancy
C1 C 0.2197(5) 0.1741(3) 0.7954(3) 0.0419(13) Uani 1 1 d . . .
C2 C 0.3269(6) 0.2397(3) 0.8042(4) 0.0542(15) Uani 1 1 d . . .
H2A H 0.3186 0.2791 0.8485 0.065 Uiso 1 1 calc R . .
H2B H 0.3111 0.2680 0.7480 0.065 Uiso 1 1 calc R . .
C3 C 0.4713(6) 0.2041(4) 0.8312(3) 0.0602(17) Uani 1 1 d . . .
H3A H 0.4866 0.1757 0.8874 0.072 Uiso 1 1 calc R . .
H3B H 0.5375 0.2482 0.8399 0.072 Uiso 1 1 calc R . .
N1 N -0.0642(4) 0.0036(2) 0.8225(2) 0.0365(9) Uani 1 1 d . U .
C4 C -0.1809(5) 0.0055(3) 0.8429(3) 0.0382(11) Uani 1 1 d . U .
H4 H -0.2547 0.0386 0.8142 0.046 Uiso 1 1 calc R . .
C5 C -0.0558(5) -0.0822(3) 0.9368(3) 0.0347(11) Uani 1 1 d . . .
C6 C 0.0022(6) -0.1370(3) 1.0045(3) 0.0464(14) Uani 1 1 d . . .
H6 H -0.0470 -0.1571 1.0416 0.056 Uiso 1 1 calc R . .
C7 C 0.1355(6) -0.1601(3) 1.0141(3) 0.0541(15) Uani 1 1 d . . .
H7 H 0.1776 -0.1964 1.0592 0.065 Uiso 1 1 calc R . .
C8 C 0.2098(6) -0.1311(3) 0.9587(3) 0.0496(14) Uani 1 1 d . . .
H8 H 0.2996 -0.1489 0.9672 0.060 Uiso 1 1 calc R . .
C9 C 0.1532(5) -0.0766(3) 0.8916(3) 0.0408(13) Uani 1 1 d . . .
H9 H 0.2033 -0.0568 0.8549 0.049 Uiso 1 1 calc R . .
C10 C 0.0189(5) -0.0522(3) 0.8809(3) 0.0322(11) Uani 1 1 d . . .
N2 N -0.1821(4) -0.0453(3) 0.9091(3) 0.0388(10) Uani 1 1 d D . .
O1 O 0.1194(3) 0.1730(2) 0.7258(2) 0.0418(9) Uani 1 1 d . . .
O2 O 0.2295(4) 0.1229(2) 0.8553(2) 0.0562(10) Uani 1 1 d . . .
S1 S 0.5000 0.13460(14) 0.7500 0.0592(6) Uani 1 2 d S T P
Cu1 Cu 0.0000 0.08443(5) 0.7500 0.0351(3) Uani 1 2 d S T P
H2 H -0.245(4) -0.052(3) 0.932(3) 0.038(15) Uiso 1 1 d D . .
O3 O 0.0915(4) 0.4342(3) 0.9876(3) 0.0575(11) Uani 1 1 d D . .
H3C H 0.0696 0.3951 0.9469 0.086 Uiso 1 1 d DG . .
O4 O -0.0186(8) 0.3361(4) 0.8356(4) 0.122(2) Uani 1 1 d D . .
H4A H -0.0705 0.2948 0.8324 0.182 Uiso 1 1 d DG . .
H3D H 0.140(6) 0.412(3) 1.034(2) 0.10(3) Uiso 1 1 d D . .
H4B H 0.0503 0.3210 0.8221 0.44(14) Uiso 1 1 d D . .

loop_
_atom_site_aniso_label
_atom_site_aniso_U_11
_atom_site_aniso_U_22
_atom_site_aniso_U_33
_atom_site_aniso_U_23
_atom_site_aniso_U_13
_atom_site_aniso_U_12
C1 0.034(3) 0.045(3) 0.047(3) -0.007(3) 0.013(3) -0.004(3)
C2 0.046(4) 0.051(4) 0.065(3) -0.017(3) 0.016(3) -0.017(3)
C3 0.035(4) 0.089(5) 0.054(3) -0.005(3) 0.009(3) -0.023(3)
N1 0.030(2) 0.036(2) 0.042(2) 0.0029(18) 0.0084(17) 0.0015(19)
C4 0.032(3) 0.036(3) 0.046(3) 0.001(2) 0.011(2) 0.003(2)
C5 0.033(3) 0.033(3) 0.036(3) -0.009(2) 0.006(2) -0.001(2)
C6 0.059(4) 0.043(3) 0.036(3) -0.004(2) 0.014(3) -0.006(3)
C7 0.066(4) 0.046(3) 0.043(3) 0.002(3) 0.005(3) 0.007(3)
C8 0.039(3) 0.050(4) 0.054(3) -0.001(3) 0.005(3) 0.008(3)
C9 0.037(3) 0.042(3) 0.044(3) -0.001(2) 0.013(2) 0.003(2)
C10 0.030(3) 0.030(3) 0.034(2) 0.000(2) 0.007(2) -0.001(2)
N2 0.033(3) 0.041(3) 0.046(2) -0.004(2) 0.017(2) -0.002(2)
O1 0.037(2) 0.041(2) 0.0458(19) -0.0027(16) 0.0087(17) -0.0079(17)
O2 0.041(2) 0.070(3) 0.051(2) 0.009(2) 0.0037(18) -0.008(2)
S1 0.0313(12) 0.0584(14) 0.0846(15) 0.000 0.0116(10) 0.000
Cu1 0.0282(5) 0.0371(5) 0.0386(5) 0.000 0.0073(4) 0.000
O3 0.052(3) 0.070(3) 0.046(2) -0.003(2) 0.007(2) -0.004(2)
O4 0.148(6) 0.108(5) 0.120(4) -0.050(4) 0.057(4) -0.054(4)

loop_
_atom_type_symbol
_atom_type_description
_atom_type_scat_dispersion_real
_atom_type_scat_dispersion_imag
_atom_type_scat_source
C C 0.0033 0.0016 'International Tables Vol C Tables 4.2.6.8 and 6.1.1.4'
H H 0.0000 0.0000 'International Tables Vol C Tables 4.2.6.8 and 6.1.1.4'
Cu Cu 0.3201 1.2651 'International Tables Vol C Tables 4.2.6.8 and 6.1.1.4'
N N 0.0061 0.0033 'International Tables Vol C Tables 4.2.6.8 and 6.1.1.4'
O O 0.0106 0.0060 'International Tables Vol C Tables 4.2.6.8 and 6.1.1.4'
S S 0.1246 0.1234 'International Tables Vol C Tables 4.2.6.8 and 6.1.1.4'

loop_
_geom_angle_atom_site_label_1
_geom_angle_atom_site_label_2
_geom_angle_atom_site_label_3
_geom_angle
_geom_angle_site_symmetry_1
_geom_angle_site_symmetry_3
O1 C1 C2 118.1(5) . .
O2 C1 C2 120.9(5) . .
O2 C1 O1 121.0(5) . .
C1 C2 H2A 109.4 . .
C1 C2 H2B 109.4 . .
C1 C2 C3 111.4(5) . .
H2A C2 H2B 108.0 . .
C3 C2 H2A 109.4 . .
C3 C2 H2B 109.4 . .
C2 C3 H3A 109.0 . .
C2 C3 H3B 109.0 . .
C2 C3 S1 112.7(4) . .
H3A C3 H3B 107.8 . .
S1 C3 H3A 109.0 . .
S1 C3 H3B 109.0 . .
C4 N1 C10 105.8(4) . .
C4 N1 Cu1 126.5(3) . 2_556
C4 N1 Cu1 126.5(3) . .
C10 N1 Cu1 125.6(3) . .
C10 N1 Cu1 125.6(3) . 2_556
Cu1 N1 Cu1 0.0 2_556 .
N1 C4 H4 123.6 . .
N1 C4 N2 112.7(4) . .
N2 C4 H4 123.6 . .
C6 C5 C10 121.3(5) . .
N2 C5 C6 132.9(5) . .
N2 C5 C10 105.8(4) . .
C5 C6 H6 121.6 . .
C7 C6 C5 116.8(5) . .
C7 C6 H6 121.6 . .
C6 C7 H7 118.9 . .
C6 C7 C8 122.2(5) . .
C8 C7 H7 118.9 . .
C7 C8 H8 119.3 . .
C9 C8 C7 121.3(5) . .
C9 C8 H8 119.3 . .
C8 C9 H9 121.3 . .
C8 C9 C10 117.4(5) . .
C10 C9 H9 121.3 . .
N1 C10 C5 107.9(4) . .
C9 C10 N1 131.1(4) . .
C9 C10 C5 120.9(4) . .
C4 N2 C5 107.7(4) . .
C4 N2 H2 127(3) . .
C5 N2 H2 125(3) . .
C1 O1 Cu1 103.2(3) . .
C1 O1 Cu1 103.2(3) . 2_556
Cu1 O1 Cu1 0.00(3) 2_556 .
C1 O2 Cu1 79.3(3) . 2_556
C1 O2 Cu1 79.3(3) . .
Cu1 O2 Cu1 0.00(4) 2_556 .
C3 S1 C3 101.2(4) 2_656 .
N1 Cu1 N1 95.8(2) . 2_556
N1 Cu1 O1 156.38(14) . .
N1 Cu1 O1 156.38(14) 2_556 2_556
N1 Cu1 O1 93.37(15) 2_556 .
N1 Cu1 O1 93.37(14) . 2_556
N1 Cu1 O2 98.65(14) 2_556 .
N1 Cu1 O2 100.68(14) . .
O1 Cu1 O1 86.7(2) . 2_556
O1 Cu1 O2 56.33(13) . .
O1 Cu1 O2 100.97(14) 2_556 .
Cu1 Cu1 N1 0(10) 2_556 2_556
Cu1 Cu1 N1 0(10) 2_556 .
Cu1 Cu1 O1 0(10) 2_556 .
Cu1 Cu1 O1 0(10) 2_556 2_556
Cu1 Cu1 O2 0(10) 2_556 .
H3C O3 H3D 106.2 . .
H4A O4 H4B 107.6 . .

loop_
_geom_bond_atom_site_label_1
_geom_bond_atom_site_label_2
_geom_bond_distance
_geom_bond_site_symmetry_2
C1 C2 1.508(7) .
C1 O1 1.262(6) .
C1 O2 1.244(6) .
C2 H2A 0.9700 .
C2 H2B 0.9700 .
C2 C3 1.521(7) .
C3 H3A 0.9700 .
C3 H3B 0.9700 .
C3 S1 1.796(6) .
N1 C4 1.313(6) .
N1 C10 1.396(6) .
N1 Cu1 1.976(4) 2_556
N1 Cu1 1.976(4) .
C4 H4 0.9300 .
C4 N2 1.336(6) .
C5 C6 1.389(7) .
C5 C10 1.403(6) .
C5 N2 1.371(6) .
C6 H6 0.9300 .
C6 C7 1.372(7) .
C7 H7 0.9300 .
C7 C8 1.389(7) .
C8 H8 0.9300 .
C8 C9 1.376(7) .
C9 H9 0.9300 .
C9 C10 1.384(6) .
N2 H2 0.825(19) .
O1 Cu1 1.996(3) 2_556
O1 Cu1 1.996(3) .
O2 Cu1 2.520(3) 2_556
O2 Cu1 2.520(3) .
S1 C3 1.796(6) 2_656
Cu1 N1 1.976(4) 2_556
Cu1 O1 1.996(3) 2_556
Cu1 Cu1 0.0000(17) 2_556
O3 H3C 0.8879 .
O3 H3D 0.83(2) .
O4 H4A 0.8501 .
O4 H4B 0.825(7) .

loop_
_geom_hbond_atom_site_label_D
_geom_hbond_atom_site_label_H
_geom_hbond_atom_site_label_A
_geom_hbond_distance_DH
_geom_hbond_distance_HA
_geom_hbond_distance_DA
_geom_hbond_angle_DHA
_geom_hbond_site_symmetry_A
N2 H2 O3 0.825(19) 2.10(2) 2.924(6) 178(5) 3_445
O3 H3C O4 0.89 1.97 2.830(7) 161.5 .
O4 H4A O1 0.85 2.19 2.927(6) 144.3 2_556
O3 H3D O2 0.83(2) 1.95(2) 2.774(5) 171(6) 7_557

loop_
_geom_torsion_atom_site_label_1
_geom_torsion_atom_site_label_2
_geom_torsion_atom_site_label_3
_geom_torsion_atom_site_label_4
_geom_torsion
_geom_torsion_site_symmetry_1
_geom_torsion_site_symmetry_4
C1 C2 C3 S1 62.4(5) . .
C2 C1 O1 Cu1 -174.9(4) . .
C2 C1 O1 Cu1 -174.9(4) . 2_556
C2 C1 O2 Cu1 175.9(5) . 2_556
C2 C1 O2 Cu1 175.9(5) . .
C2 C3 S1 C3 78.8(4) . 2_656
N1 C4 N2 C5 1.8(6) . .
C4 N1 C10 C5 -0.5(5) . .
C4 N1 C10 C9 -177.8(5) . .
C5 C6 C7 C8 -0.6(8) . .
C6 C5 C10 N1 -177.6(4) . .
C6 C5 C10 C9 0.0(7) . .
C6 C5 N2 C4 177.0(5) . .
C6 C7 C8 C9 0.8(8) . .
C7 C8 C9 C10 -0.6(8) . .
C8 C9 C10 N1 177.2(5) . .
C8 C9 C10 C5 0.2(7) . .
C10 N1 C4 N2 -0.8(5) . .
C10 C5 C6 C7 0.2(7) . .
C10 C5 N2 C4 -2.0(5) . .
N2 C5 C6 C7 -178.7(5) . .
N2 C5 C10 N1 1.5(5) . .
N2 C5 C10 C9 179.2(4) . .
O1 C1 C2 C3 -130.8(5) . .
O1 C1 O2 Cu1 -3.8(4) . .
O1 C1 O2 Cu1 -3.8(4) . 2_556
O2 C1 C2 C3 49.6(7) . .
O2 C1 O1 Cu1 4.8(6) . 2_556
O2 C1 O1 Cu1 4.8(6) . .
Cu1 N1 C4 N2 -164.9(3) 2_556 .
Cu1 N1 C4 N2 -164.9(3) . .
Cu1 N1 C10 C5 163.8(3) 2_556 .
Cu1 N1 C10 C5 163.8(3) . .
Cu1 N1 C10 C9 -13.5(7) . .
Cu1 N1 C10 C9 -13.5(7) 2_556 .
